data_7110103
loop_
_publ_author_name
'Hiroko Yamada'
'Yuji Yamaguchi'
'Ryuta Katoh'
'Takao Motoyama'
'Tatsuya Aotake'
'Daiki Kuzuhara'
'Mitsuharu Suzuki'
'Tetsuo Okujima'
'Hidemitsu Uno'
'Naoki Aratani'
'Ken-ichi Nakayama'

_publ_section_title
;
 Solution-processed anthradithiophene-PCBM p-n junction photovoltaic cells
 fabricated by using the photoprecursor method
;
_journal_name_full Chem.Commun.
_journal_page_first 11638
_journal_paper_doi 10.1039/c3cc46178e
_journal_volume 49
_journal_year 2013
_chemical_formula_moiety 'C20 H10 O2 S2'
_chemical_formula_sum 'C20 H10 O2 S2'
_chemical_formula_weight 346.42
_space_group_IT_number 43
_symmetry_cell_setting orthorhombic
_symmetry_Int_Tables_number 43
_symmetry_space_group_name_Hall 'F 2 -2d'
_symmetry_space_group_name_H-M 'F d d 2'
_atom_sites_solution_hydrogens geom
_atom_sites_solution_primary direct
_atom_sites_solution_secondary difmap
_cell_angle_alpha 90.0000
_cell_angle_beta 90.0000
_cell_angle_gamma 90.0000
_cell_formula_units_Z 16
_cell_length_a 27.546(11)
_cell_length_b 33.029(13)
_cell_length_c 6.766(3)
_cell_measurement_reflns_used 5511
_cell_measurement_temperature 100
_cell_measurement_theta_max 31.32
_cell_measurement_theta_min 1.93
_cell_volume 6156(4)
_computing_cell_refinement CrystalClear
_computing_data_collection 'CrystalClear (Rigaku Inc., 2008)'
_computing_data_reduction CrystalClear
_computing_molecular_graphics 'CrystalStructure 4.0'
_computing_publication_material 'CrystalStructure 4.0 (Rigaku, 2010)'
_computing_structure_refinement 'SHELXL97 (Sheldrick, 2008)'
_computing_structure_solution 'SIR2004 (Burla, et al., 2005)'
_diffrn_ambient_temperature 100
_diffrn_detector_area_resol_mean 7.111
_diffrn_measured_fraction_theta_full 0.999
_diffrn_measured_fraction_theta_max 1.000
_diffrn_measurement_device_type 'Rigaku Saturn724'
_diffrn_measurement_method \w
_diffrn_radiation_type 'Mo K\a'
_diffrn_radiation_wavelength 0.71075
_diffrn_reflns_av_R_equivalents 0.0400
_diffrn_reflns_av_unetI/netI 0.0244
_diffrn_reflns_Laue_measured_fraction_full 0.999
_diffrn_reflns_Laue_measured_fraction_max 1.000
_diffrn_reflns_limit_h_max 35
_diffrn_reflns_limit_h_min -35
_diffrn_reflns_limit_k_max 42
_diffrn_reflns_limit_k_min -42
_diffrn_reflns_limit_l_max 8
_diffrn_reflns_limit_l_min -8
_diffrn_reflns_number 24874
_diffrn_reflns_point_group_measured_fraction_full 1.000
_diffrn_reflns_point_group_measured_fraction_max 1.000
_diffrn_reflns_theta_full 25.242
_diffrn_reflns_theta_max 27.478
_diffrn_reflns_theta_min 1.925
_exptl_absorpt_coefficient_mu 0.355
_exptl_absorpt_correction_T_max 0.989
_exptl_absorpt_correction_T_min 0.912
_exptl_absorpt_correction_type multi-scan
_exptl_absorpt_process_details 'REQAB (Rigaku, 1998)'
_exptl_crystal_colour yellow
_exptl_crystal_density_diffrn 1.495
_exptl_crystal_density_method 'not measured'
_exptl_crystal_description prism
_exptl_crystal_F_000 2848.00
_exptl_crystal_size_max 0.180
_exptl_crystal_size_mid 0.140
_exptl_crystal_size_min 0.030
_refine_diff_density_max 0.210
_refine_diff_density_min -0.300
_refine_ls_abs_structure_details
;
 Flack x determined using 1451 quotients [(I+)-(I-)]/[(I+)+(I-)]
 (Parsons and Flack (2004), Acta Cryst. A60, s61).
;
_refine_ls_abs_structure_Flack 0.05(3)
_refine_ls_extinction_method none
_refine_ls_goodness_of_fit_ref 1.086
_refine_ls_hydrogen_treatment constr
_refine_ls_number_parameters 272
_refine_ls_number_reflns 3530
_refine_ls_number_restraints 545
_refine_ls_restrained_S_all 1.034
_refine_ls_R_factor_all 0.0464
_refine_ls_R_factor_gt 0.0448
_refine_ls_shift/su_max 0.000
_refine_ls_shift/su_mean 0.000
_refine_ls_structure_factor_coef Fsqd
_refine_ls_weighting_details 'w = 1/[\s^2^(Fo^2^)+(0.0472P)^2^+15.6939P] where P=(Fo^2^+2Fc^2^)/3'
_refine_ls_weighting_scheme calc
_refine_ls_wR_factor_gt 0.1015
_refine_ls_wR_factor_ref 0.1028
_reflns_number_gt 3413
_reflns_number_total 3532
_reflns_threshold_expression F^2^>2.0\s(F^2^)
_cod_data_source_file c3cc46178e.txt
_cod_data_source_block kato
_cod_database_code 7110103
_shelxl_version_number 2013-2

loop_
_symmetry_equiv_pos_site_id
_symmetry_equiv_pos_as_xyz
1 +X,+Y,+Z
2 1/4-X,1/4+Y,1/4+Z
3 1/4+X,1/4-Y,1/4+Z
4 1/2-X,-Y,1/2+Z
5 +X,1/2+Y,1/2+Z
6 1/4-X,3/4+Y,3/4+Z
7 1/4+X,3/4-Y,3/4+Z
8 1/2-X,1/2-Y,+Z
9 1/2+X,+Y,1/2+Z
10 3/4-X,1/4+Y,3/4+Z
11 3/4+X,1/4-Y,3/4+Z
12 -X,-Y,+Z
13 1/2+X,1/2+Y,+Z
14 3/4-X,3/4+Y,1/4+Z
15 3/4+X,3/4-Y,1/4+Z
16 -X,1/2-Y,1/2+Z

loop_
_atom_site_label
_atom_site_type_symbol
_atom_site_fract_x
_atom_site_fract_y
_atom_site_fract_z
_atom_site_U_iso_or_equiv
_atom_site_adp_type
_atom_site_occupancy
_atom_site_site_symmetry_order
_atom_site_calc_flag
_atom_site_refinement_flags_posn
_atom_site_refinement_flags_adp
_atom_site_refinement_flags_occupancy
_atom_site_disorder_assembly
_atom_site_disorder_group
S1 S 0.08888(11) 0.05651(9) 0.3979(4) 0.0208(6) Uani 0.610(4) 1 d D U P A 1
C1 C 0.0514(3) 0.0288(3) 0.2373(11) 0.0272(16) Uani 0.610(4) 1 d D U P A 1
H1 H 0.0388 0.0028 0.2685 0.033 Uiso 0.610(4) 1 calc R U P A 1
C2 C 0.0423(5) 0.0479(4) 0.067(3) 0.035(3) Uani 0.610(4) 1 d D U P A 1
H2 H 0.0226 0.0367 -0.0348 0.042 Uiso 0.610(4) 1 calc R U P A 1
C3 C 0.06495(11) 0.08676(9) 0.0520(5) 0.0216(6) Uani 0.610(4) 1 d D U P A 1
C4 C 0.09175(11) 0.09529(9) 0.2253(5) 0.0211(6) Uani 0.610(4) 1 d D U P A 1
S2 S 0.04730(11) 0.34449(8) 0.1276(4) 0.0341(6) Uani 0.610(4) 1 d D U P A 1
C9 C 0.0122(3) 0.3545(3) -0.0781(15) 0.033(2) Uani 0.610(4) 1 d D U P A 1
H9 H -0.0049 0.3792 -0.0963 0.039 Uiso 0.610(4) 1 calc R U P A 1
C10 C 0.0112(4) 0.3241(4) -0.210(2) 0.026(2) Uani 0.610(4) 1 d D U P A 1
H10 H -0.0062 0.3256 -0.3309 0.031 Uiso 0.610(4) 1 calc R U P A 1
C11 C 0.03942(11) 0.28867(10) -0.1499(5) 0.0255(7) Uani 0.610(4) 1 d D U P A 1
C12 C 0.06179(11) 0.29714(10) 0.0351(5) 0.0246(7) Uani 0.610(4) 1 d D U P A 1
S1A S 0.03427(19) 0.04209(16) 0.0701(11) 0.0321(10) Uani 0.390(4) 1 d D U P A 2
C1A C 0.0562(5) 0.0327(4) 0.3027(17) 0.028(2) Uani 0.390(4) 1 d D U P A 2
H1A H 0.0489 0.0090 0.3762 0.034 Uiso 0.390(4) 1 calc R U P A 2
C2A C 0.0847(7) 0.0625(5) 0.369(3) 0.019(3) Uani 0.390(4) 1 d D U P A 2
H2A H 0.0989 0.0624 0.4972 0.023 Uiso 0.390(4) 1 calc R U P A 2
C3A C 0.09175(11) 0.09529(9) 0.2253(5) 0.0211(6) Uani 0.390(4) 1 d D U P A 2
C4A C 0.06495(11) 0.08676(9) 0.0520(5) 0.0216(6) Uani 0.390(4) 1 d D U P A 2
S2A S 0.00486(19) 0.32787(17) -0.2477(7) 0.0249(10) Uani 0.390(4) 1 d D U P A 2
C9A C 0.0199(5) 0.3570(5) -0.038(2) 0.027(2) Uani 0.390(4) 1 d D U P A 2
H9A H 0.0083 0.3837 -0.0166 0.032 Uiso 0.390(4) 1 calc R U P A 2
C10A C 0.0492(7) 0.3378(5) 0.086(3) 0.035(3) Uani 0.390(4) 1 d D U P A 2
H10A H 0.0611 0.3503 0.2023 0.042 Uiso 0.390(4) 1 calc R U P A 2
C11A C 0.06179(11) 0.29714(10) 0.0351(5) 0.0246(7) Uani 0.390(4) 1 d D U P A 2
C12A C 0.03942(11) 0.28867(10) -0.1499(5) 0.0255(7) Uani 0.390(4) 1 d D U P A 2
C5 C 0.11685(11) 0.13206(9) 0.2466(5) 0.0213(6) Uani 1 1 d . . . . .
H5 H 0.1352 0.1377 0.3621 0.026 Uiso 1 1 calc R U . A 1
C6 C 0.11394(11) 0.15980(9) 0.0933(5) 0.0199(6) Uani 1 1 d . . . . .
C7 C 0.08875(11) 0.15069(9) -0.0844(5) 0.0207(6) Uani 1 1 d . . . . .
C8 C 0.06439(11) 0.11417(9) -0.1062(5) 0.0217(6) Uani 1 1 d . . . . .
H8 H 0.0478 0.1079 -0.2253 0.026 Uiso 1 1 calc R U . A 1
C13 C 0.09317(11) 0.26940(9) 0.1245(5) 0.0224(6) Uani 1 1 d . . . . .
H13 H 0.1083 0.2753 0.2474 0.027 Uiso 1 1 calc R U . A 1
C14 C 0.10152(11) 0.23311(10) 0.0279(5) 0.0229(6) Uani 1 1 d . . . . .
C15 C 0.07806(11) 0.22397(10) -0.1534(5) 0.0224(6) Uani 1 1 d . . . . .
C16 C 0.04734(12) 0.25132(10) -0.2432(5) 0.0248(7) Uani 1 1 d . . . . .
H16 H 0.0319 0.2450 -0.3650 0.030 Uiso 1 1 calc R U . A 1
O1 O 0.16910(9) 0.18718(7) -0.4291(4) 0.0276(5) Uani 1 1 d . . . . .
O2 O 0.21760(9) 0.20252(9) -0.0710(4) 0.0360(6) Uani 1 1 d . . . . .
C17 C 0.09306(12) 0.18330(10) -0.2424(5) 0.0224(6) Uani 1 1 d . . . . .
H17 H 0.0751 0.1765 -0.3666 0.027 Uiso 1 1 calc R U . . .
C18 C 0.14739(12) 0.18874(10) -0.2744(5) 0.0231(7) Uani 1 1 d . . . . .
C19 C 0.17403(12) 0.19850(10) -0.0768(5) 0.0243(7) Uani 1 1 d . . . . .
C20 C 0.13829(12) 0.20109(9) 0.0943(5) 0.0210(6) Uani 1 1 d . . . . .
H20 H 0.1541 0.2077 0.2233 0.025 Uiso 1 1 calc R U . . .

loop_
_atom_site_aniso_label
_atom_site_aniso_U_11
_atom_site_aniso_U_22
_atom_site_aniso_U_33
_atom_site_aniso_U_12
_atom_site_aniso_U_13
_atom_site_aniso_U_23
S1 0.0202(9) 0.0177(10) 0.0246(11) 0.0008(7) -0.0033(8) 0.0064(8)
S2 0.0269(9) 0.0298(10) 0.0455(14) 0.0029(8) -0.0021(10) -0.0018(9)
O1 0.0324(13) 0.0286(12) 0.0216(12) -0.0076(10) 0.0028(11) -0.0009(10)
O2 0.0244(13) 0.0524(17) 0.0313(14) -0.0114(12) -0.0007(11) -0.0047(13)
C1 0.020(3) 0.025(3) 0.036(4) -0.003(3) -0.007(3) 0.006(3)
C2 0.033(5) 0.033(5) 0.039(5) 0.002(4) -0.003(4) -0.003(4)
C3 0.0181(13) 0.0215(14) 0.0253(16) 0.0011(12) 0.0004(12) 0.0005(13)
C4 0.0193(14) 0.0187(14) 0.0253(16) 0.0036(11) 0.0026(12) 0.0004(12)
C5 0.0205(14) 0.0226(15) 0.0208(16) 0.0013(12) 0.0004(13) -0.0019(13)
C6 0.0178(14) 0.0230(15) 0.0189(15) -0.0023(12) 0.0001(12) -0.0012(13)
C7 0.0203(14) 0.0217(14) 0.0202(15) -0.0018(12) -0.0002(13) 0.0022(13)
C8 0.0193(14) 0.0216(15) 0.0240(17) -0.0014(12) -0.0015(13) -0.0036(13)
C9 0.020(4) 0.033(4) 0.045(5) 0.004(3) -0.002(3) 0.002(4)
C10 0.012(4) 0.031(4) 0.034(5) 0.001(3) -0.009(4) 0.007(4)
C11 0.0187(14) 0.0273(15) 0.0307(17) -0.0039(12) -0.0019(13) 0.0046(14)
C12 0.0193(14) 0.0246(15) 0.0298(17) -0.0042(12) 0.0022(13) 0.0007(14)
C13 0.0214(15) 0.0240(15) 0.0219(16) -0.0041(12) -0.0010(13) -0.0023(13)
C14 0.0211(14) 0.0229(15) 0.0248(16) -0.0043(12) -0.0020(13) 0.0019(13)
C15 0.0225(15) 0.0217(15) 0.0230(16) -0.0058(12) -0.0017(13) 0.0012(13)
C16 0.0230(16) 0.0277(17) 0.0237(16) -0.0068(13) -0.0045(13) 0.0030(14)
C17 0.0250(15) 0.0236(15) 0.0187(15) -0.0049(13) -0.0053(13) -0.0005(13)
C18 0.0279(16) 0.0202(15) 0.0211(16) -0.0053(13) -0.0010(14) 0.0006(12)
C19 0.0258(16) 0.0257(16) 0.0213(17) -0.0052(13) -0.0033(13) 0.0003(14)
C20 0.0239(15) 0.0202(14) 0.0188(14) -0.0040(12) -0.0045(12) -0.0002(12)
S1A 0.0286(17) 0.0251(17) 0.0425(18) -0.0008(13) -0.0013(15) 0.0046(15)
C1A 0.026(5) 0.027(4) 0.033(5) 0.005(4) -0.002(5) 0.010(4)
C2A 0.017(5) 0.016(5) 0.024(5) 0.009(4) -0.004(4) 0.010(4)
C3A 0.0193(14) 0.0187(14) 0.0253(16) 0.0036(11) 0.0026(12) 0.0004(12)
C4A 0.0181(13) 0.0215(14) 0.0253(16) 0.0011(12) 0.0004(12) 0.0005(13)
S2A 0.0186(16) 0.0258(15) 0.030(2) 0.0048(11) -0.0079(14) 0.0021(13)
C9A 0.018(5) 0.026(4) 0.036(5) -0.000(4) -0.001(4) -0.002(4)
C10A 0.027(5) 0.037(6) 0.041(6) -0.003(5) 0.004(5) -0.004(5)
C11A 0.0193(14) 0.0246(15) 0.0298(17) -0.0042(12) 0.0022(13) 0.0007(14)
C12A 0.0187(14) 0.0273(15) 0.0307(17) -0.0039(12) -0.0019(13) 0.0046(14)

loop_
_atom_type_symbol
_atom_type_description
_atom_type_scat_dispersion_real
_atom_type_scat_dispersion_imag
_atom_type_scat_source
C C 0.0033 0.0016
;
International Tables for Crystallography
(1992, Vol. C, Tables 4.2.6.8 and 6.1.1.4)
;
H H 0.0000 0.0000
;
International Tables for Crystallography
(1992, Vol. C, Table 6.1.1.4)
;
O O 0.0106 0.0060
;
International Tables for Crystallography
(1992, Vol. C, Tables 4.2.6.8 and 6.1.1.4)
;
S S 0.1246 0.1234
;
International Tables for Crystallography
(1992, Vol. C, Tables 4.2.6.8 and 6.1.1.4)
;

loop_
_geom_angle_atom_site_label_1
_geom_angle_atom_site_label_2
_geom_angle_atom_site_label_3
_geom_angle
_geom_angle_publ_flag
C1 S1 C4 89.7(3) yes
C9 S2 C12 90.6(4) yes
S1 C1 C2 113.5(8) yes
C1 C2 C3 113.6(12) yes
C2 C3 C4 110.4(8) yes
C2 C3 C8 128.9(8) yes
C4 C3 C8 120.7(3) yes
S1 C4 C3 112.8(3) yes
S1 C4 C5 126.3(3) yes
C3 C4 C5 120.9(3) yes
C4 C5 C6 117.8(3) yes
C6 C5 C3A 117.8(3) yes
C5 C6 C7 121.4(3) yes
C5 C6 C20 124.3(3) yes
C7 C6 C20 114.2(3) yes
C6 C7 C8 120.7(3) yes
C6 C7 C17 114.0(3) yes
C8 C7 C17 125.3(3) yes
C3 C8 C7 118.4(3) yes
C7 C8 C4A 118.4(3) yes
S2 C9 C10 113.9(9) yes
C9 C10 C11 113.7(10) yes
C10 C11 C12 108.5(6) yes
C10 C11 C16 131.4(6) yes
C12 C11 C16 120.1(3) yes
S2 C12 C11 113.3(3) yes
S2 C12 C13 125.3(3) yes
C11 C12 C13 121.3(3) yes
C12 C13 C14 117.8(3) yes
C14 C13 C11A 117.8(3) yes
C13 C14 C15 121.1(3) yes
C13 C14 C20 124.7(3) yes
C15 C14 C20 114.1(3) yes
C14 C15 C16 121.4(3) yes
C14 C15 C17 113.8(3) yes
C16 C15 C17 124.6(3) yes
C11 C16 C15 118.3(4) yes
C15 C16 C12A 118.3(4) yes
C7 C17 C15 108.9(3) yes
C7 C17 C18 105.1(3) yes
C15 C17 C18 102.6(3) yes
O1 C18 C17 127.2(3) yes
O1 C18 C19 121.3(3) yes
C17 C18 C19 111.4(3) yes
O2 C19 C18 121.2(3) yes
O2 C19 C20 127.7(4) yes
C18 C19 C20 111.1(3) yes
C6 C20 C14 109.0(3) yes
C6 C20 C19 103.4(3) yes
C14 C20 C19 104.1(3) yes
C1A S1A C4A 92.7(6) yes
S1A C1A C2A 112.6(12) yes
C1A C2A C3A 113.4(14) yes
C5 C3A C2A 129.4(8) yes
C5 C3A C4A 120.9(3) yes
C2A C3A C4A 109.5(8) yes
C8 C4A S1A 127.5(4) yes
C8 C4A C3A 120.7(3) yes
S1A C4A C3A 111.8(4) yes
C9A S2A C12A 88.3(6) yes
S2A C9A C10A 113.1(12) yes
C9A C10A C11A 116.5(15) yes
C13 C11A C10A 131.5(8) yes
C13 C11A C12A 121.3(3) yes
C10A C11A C12A 106.9(8) yes
C16 C12A S2A 124.7(4) yes
C16 C12A C11A 120.1(3) yes
S2A C12A C11A 115.2(3) yes
S1 C1 H1 123.272 no
C2 C1 H1 123.265 no
C1 C2 H2 123.185 no
C3 C2 H2 123.193 no
C4 C5 H5 121.083 no
C6 C5 H5 121.111 no
C3A C5 H5 121.083 no
C3 C8 H8 120.837 no
C7 C8 H8 120.807 no
C4A C8 H8 120.837 no
S2 C9 H9 123.045 no
C10 C9 H9 123.045 no
C9 C10 H10 123.156 no
C11 C10 H10 123.131 no
C12 C13 H13 121.111 no
C14 C13 H13 121.096 no
C11A C13 H13 121.111 no
C11 C16 H16 120.878 no
C15 C16 H16 120.863 no
C12A C16 H16 120.878 no
C7 C17 H17 113.145 no
C15 C17 H17 113.173 no
C18 C17 H17 113.168 no
C6 C20 H20 113.191 no
C14 C20 H20 113.168 no
C19 C20 H20 113.170 no
S1A C1A H1A 123.711 no
C2A C1A H1A 123.697 no
C1A C2A H2A 123.322 no
C3A C2A H2A 123.305 no
S2A C9A H9A 123.470 no
C10A C9A H9A 123.475 no
C9A C10A H10A 121.757 no
C11A C10A H10A 121.768 no

loop_
_geom_bond_atom_site_label_1
_geom_bond_atom_site_label_2
_geom_bond_distance
_geom_bond_publ_flag
S1 C1 1.756(9) yes
S1 C4 1.735(5) yes
S2 C9 1.727(11) yes
S2 C12 1.731(5) yes
O1 C18 1.207(5) yes
O2 C19 1.208(5) yes
C1 C2 1.34(2) yes
C2 C3 1.431(14) yes
C3 C4 1.414(5) yes
C3 C8 1.402(5) yes
C4 C5 1.405(5) yes
C5 C6 1.386(5) yes
C5 C3A 1.405(5) yes
C6 C7 1.420(5) yes
C6 C20 1.520(5) yes
C7 C8 1.388(5) yes
C7 C17 1.522(5) yes
C8 C4A 1.402(5) yes
C9 C10 1.341(18) yes
C10 C11 1.464(14) yes
C11 C12 1.423(5) yes
C11 C16 1.403(5) yes
C12 C13 1.397(5) yes
C13 C14 1.384(5) yes
C13 C11A 1.397(5) yes
C14 C15 1.419(5) yes
C14 C20 1.532(5) yes
C15 C16 1.379(5) yes
C15 C17 1.529(5) yes
C16 C12A 1.403(5) yes
C17 C18 1.523(5) yes
C18 C19 1.559(5) yes
C19 C20 1.522(5) yes
S1A C1A 1.714(14) yes
S1A C4A 1.705(6) yes
C1A C2A 1.34(3) yes
C2A C3A 1.471(19) yes
C3A C4A 1.414(5) yes
S2A C9A 1.761(16) yes
S2A C12A 1.738(7) yes
C9A C10A 1.32(3) yes
C10A C11A 1.428(17) yes
C11A C12A 1.423(5) yes
C1 H1 0.950 no
C2 H2 0.950 no
C5 H5 0.950 no
C8 H8 0.950 no
C9 H9 0.950 no
C10 H10 0.950 no
C13 H13 0.950 no
C16 H16 0.950 no
C17 H17 1.000 no
C20 H20 1.000 no
C1A H1A 0.950 no
C2A H2A 0.950 no
C9A H9A 0.950 no
C10A H10A 0.950 no

loop_
_geom_contact_atom_site_label_1
_geom_contact_atom_site_label_2
_geom_contact_distance
_geom_contact_publ_flag
_geom_contact_site_symmetry_2
O1 O2 2.813(4) no .
O1 C7 3.434(5) no .
O1 C15 3.353(4) no .
O2 C6 3.373(5) no .
O2 C14 3.419(5) no .
C3 C6 2.778(5) no .
C4 C7 2.783(5) no .
C5 C8 2.852(5) no .
C5 C19 3.476(5) no .
C6 C15 2.873(5) no .
C6 C18 2.820(5) no .
C6 C4A 2.778(5) no .
C7 C14 2.848(5) no .
C7 C19 2.831(5) no .
C7 C3A 2.783(5) no .
C8 C18 3.548(5) no .
C11 C14 2.782(5) no .
C12 C15 2.769(5) no .
C13 C16 2.853(5) no .
C13 C19 3.507(5) no .
C14 C18 2.816(5) no .
C14 C12A 2.782(5) no .
C15 C19 2.822(5) no .
C15 C11A 2.769(5) no .
C16 C18 3.451(5) no .
C17 C20 2.663(5) no .
S2 C6 3.572(5) no 2_555
S2 C19 3.538(5) no 2_555
O1 C1 3.184(9) no 2_554
O1 C5 3.194(4) no 1_554
O1 C9 3.393(11) no 6_544
O1 C20 3.366(5) no 1_554
O1 C1A 3.231(14) no 2_554
O1 C9A 3.279(15) no 6_544
O2 C2 3.334(17) no 3_555
O2 S1A 3.226(8) no 3_555
O2 C1A 3.560(13) no 3_554
O2 C9A 3.499(16) no 6_544
C1 O1 3.184(9) no 6_545
C1 C1 3.411(12) no 12_555
C2 O2 3.334(17) no 11_454
C2 C13 3.541(14) no 6_544
C3 C13 3.578(5) no 6_544
C4 C9 3.566(10) no 16_555
C5 O1 3.194(4) no 1_556
C6 S2 3.572(5) no 6_544
C6 S2A 3.469(7) no 16_555
C7 S2A 3.513(6) no 16_555
C9 O1 3.393(11) no 2_555
C9 C4 3.566(10) no 16_554
C13 C2 3.541(14) no 2_555
C13 C3 3.578(5) no 2_555
C13 C4A 3.578(5) no 2_555
C18 C1A 3.555(14) no 2_554
C18 C9A 3.534(16) no 6_544
C19 S2 3.538(5) no 6_544
C20 O1 3.366(5) no 1_556
S1A O2 3.226(8) no 11_454
S1A S1A 3.361(8) no 12_555
C1A O1 3.231(14) no 6_545
C1A O2 3.560(13) no 11_455
C1A C18 3.555(14) no 6_545
C4A C13 3.578(5) no 6_544
S2A C6 3.469(7) no 16_554
S2A C7 3.513(6) no 16_554
C9A O1 3.279(15) no 2_555
C9A O2 3.499(16) no 2_555
C9A C18 3.534(16) no 2_555
S1 H2 3.5114 no .
S1 H5 2.9803 no .
S2 H10 3.4915 no .
S2 H13 2.9511 no .
O1 H17 2.6472 no .
O2 H20 2.6549 no .
C2 H8 2.8033 no .
C3 H1 3.2175 no .
C3 H5 3.3137 no .
C4 H1 3.3977 no .
C4 H2 3.2359 no .
C4 H8 3.3073 no .
C5 H2A 2.8995 no .
C5 H20 2.7069 no .
C6 H8 3.3024 no .
C6 H17 3.3361 no .
C7 H5 3.3091 no .
C7 H20 3.3361 no .
C8 H2 2.8471 no .
C8 H17 2.7266 no .
C10 H16 2.8737 no .
C11 H9 3.2493 no .
C11 H13 3.3200 no .
C12 H9 3.3919 no .
C12 H10 3.2442 no .
C12 H16 3.3116 no .
C13 H10A 2.8647 no .
C13 H20 2.7236 no .
C14 H16 3.3011 no .
C14 H17 3.3386 no .
C15 H13 3.3041 no .
C15 H20 3.3434 no .
C16 H10 2.9230 no .
C16 H17 2.7173 no .
C17 H8 2.7877 no .
C17 H16 2.7713 no .
C18 H20 3.4302 no .
C19 H17 3.4346 no .
C20 H5 2.7697 no .
C20 H13 2.7849 no .
S1A H2A 3.4601 no .
S1A H8 2.9764 no .
C2A H5 2.8494 no .
C3A H1A 3.2496 no .
C3A H8 3.3073 no .
C4A H1A 3.4065 no .
C4A H2A 3.2544 no .
C4A H5 3.3137 no .
S2A H10A 3.4955 no .
S2A H16 2.9451 no .
C10A H13 2.8479 no .
C11A H9A 3.2344 no .
C11A H16 3.3116 no .
C12A H9A 3.3756 no .
C12A H10A 3.1914 no .
C12A H13 3.3200 no .
H1 H2 2.3793 no .
H2 H8 2.7702 no .
H9 H10 2.3787 no .
H10 H16 2.8696 no .
H1A H2A 2.3841 no .
H2A H5 2.8314 no .
H9A H10A 2.3492 no .
H10A H13 2.8170 no .
H5 H20 2.5499 no .
H8 H17 2.5725 no .
H13 H20 2.5684 no .
H16 H17 2.5559 no .
S1 H9 3.1413 no 16_555
S1 H8 3.2661 no 1_556
S1 H13 3.2444 no 6_544
S2 H8 3.2124 no 16_555
S2 H17 3.4426 no 16_555
O1 H1 2.4842 no 2_554
O1 H9 3.0931 no 6_544
O1 H1A 2.5578 no 2_554
O1 H9A 2.8865 no 6_544
O1 H5 2.3528 no 1_554
O1 H20 2.4823 no 1_554
O2 H1 3.2413 no 2_554
O2 H2 3.3986 no 2_555
O2 H2 2.4846 no 3_555
O2 H9 3.2236 no 6_544
O2 H1A 2.8077 no 2_554
O2 H1A 3.2909 no 3_554
O2 H9A 2.7136 no 6_544
O2 H10A 3.4697 no 6_544
O2 H8 3.0461 no 3_555
C1 H1 2.7025 no 12_555
C1 H2 3.4965 no 12_555
C1 H9 3.4849 no 16_555
C1 H13 2.9735 no 6_544
C1 H20 3.1943 no 6_544
C2 H1 3.1065 no 12_555
C2 H2 3.3871 no 12_555
C2 H9 3.4728 no 16_555
C2 H13 2.8783 no 6_544
C2 H20 3.3833 no 6_544
C3 H9 3.1090 no 16_555
C3 H10 3.4101 no 16_555
C3 H13 2.9557 no 6_544
C4 H9 2.8096 no 16_555
C4 H10 3.5392 no 16_555
C4 H13 3.1024 no 6_544
C5 H9 3.2836 no 16_555
C5 H10 3.3935 no 16_555
C5 H10A 3.0006 no 6_544
C5 H17 3.2144 no 1_556
C6 H10 3.0491 no 16_555
C6 H10A 3.0056 no 6_544
C7 H10 2.9534 no 16_555
C7 H10A 3.2315 no 6_544
C8 H10 3.1617 no 16_555
C8 H2A 3.3208 no 1_554
C8 H9A 3.4244 no 16_554
C8 H10A 3.4834 no 6_544
C9 H8 3.1575 no 16_555
C9 H17 2.9794 no 16_555
C10 H16 3.4751 no 16_555
C10 H17 3.3234 no 16_555
C11 H16 2.9696 no 16_555
C12 H16 3.0105 no 16_555
C13 H2A 3.3290 no 2_554
C13 H16 3.4798 no 16_555
C14 H10 3.3992 no 16_555
C14 H2A 3.5125 no 2_554
C15 H10 3.3692 no 16_555
C16 H2A 3.4994 no 2_554
C16 H16 3.3661 no 16_555
C17 H5 3.2822 no 1_554
C18 H1 3.0878 no 2_554
C18 H9 3.5880 no 6_544
C18 H1A 2.8327 no 2_554
C18 H9A 3.1718 no 6_544
C18 H10A 3.4910 no 6_544
C18 H5 3.0002 no 1_554
C18 H20 3.4613 no 1_554
C19 H1 3.4301 no 2_554
C19 H2 3.3939 no 3_555
C19 H1A 2.9299 no 2_554
C19 H9A 3.1158 no 6_544
C19 H10A 3.2740 no 6_544
S1A H1A 3.5194 no 12_555
S1A H13 3.0516 no 6_544
S1A H20 3.3272 no 6_544
C1A H1A 3.2449 no 12_555
C1A H9A 3.5037 no 16_555
C1A H13 3.1431 no 6_544
C1A H20 3.5069 no 6_544
C2A H9A 3.2121 no 16_555
C2A H8 3.2877 no 1_556
C2A H13 3.2117 no 6_544
C3A H9A 3.3358 no 16_555
C3A H10A 3.2568 no 6_544
C3A H13 3.1024 no 6_544
C4A H10A 3.5100 no 6_544
C4A H13 2.9557 no 6_544
S2A H17 3.3944 no 16_555
C9A H8 3.0511 no 16_555
C9A H17 3.0702 no 16_555
C10A H8 3.4615 no 16_555
C10A H16 3.5463 no 16_555
C10A H17 3.4700 no 16_555
C11A H2A 3.1779 no 2_554
C11A H16 3.0105 no 16_555
C12A H2A 3.2499 no 2_554
C12A H16 2.9696 no 16_555
H1 O1 2.4842 no 6_545
H1 O2 3.2413 no 6_545
H1 C1 2.7025 no 12_555
H1 C2 3.1065 no 12_555
H1 C18 3.0878 no 6_545
H1 C19 3.4301 no 6_545
H1 H1 2.1445 no 12_555
H1 H2 2.9620 no 12_555
H1 H13 3.4574 no 6_544
H1 H20 2.9457 no 6_544
H2 O2 3.3986 no 6_544
H2 O2 2.4846 no 11_454
H2 C1 3.4965 no 12_555
H2 C2 3.3871 no 12_555
H2 C19 3.3939 no 11_454
H2 H1 2.9620 no 12_555
H2 H2 2.7253 no 12_555
H2 H13 3.3096 no 6_544
H2 H20 3.2975 no 6_544
H2 H20 3.2691 no 11_454
H9 S1 3.1413 no 16_554
H9 O1 3.0931 no 2_555
H9 O2 3.2236 no 2_555
H9 C1 3.4849 no 16_554
H9 C2 3.4728 no 16_554
H9 C3 3.1090 no 16_554
H9 C4 2.8096 no 16_554
H9 C5 3.2836 no 16_554
H9 C18 3.5880 no 2_555
H9 H8 2.8068 no 16_555
H9 H17 3.0891 no 16_555
H10 C3 3.4101 no 16_554
H10 C4 3.5392 no 16_554
H10 C5 3.3935 no 16_554
H10 C6 3.0491 no 16_554
H10 C7 2.9534 no 16_554
H10 C8 3.1617 no 16_554
H10 C14 3.3992 no 16_554
H10 C15 3.3692 no 16_554
H1A O1 2.5578 no 6_545
H1A O2 2.8077 no 6_545
H1A O2 3.2909 no 11_455
H1A C18 2.8327 no 6_545
H1A C19 2.9299 no 6_545
H1A S1A 3.5194 no 12_555
H1A C1A 3.2449 no 12_555
H1A H1A 2.7592 no 12_555
H1A H20 3.4599 no 6_544
H2A C8 3.3208 no 1_556
H2A C13 3.3290 no 6_545
H2A C14 3.5125 no 6_545
H2A C16 3.4994 no 6_545
H2A C11A 3.1779 no 6_545
H2A C12A 3.2499 no 6_545
H2A H9A 3.4497 no 16_555
H2A H8 2.7871 no 1_556
H9A O1 2.8865 no 2_555
H9A O2 2.7136 no 2_555
H9A C8 3.4244 no 16_555
H9A C18 3.1718 no 2_555
H9A C19 3.1158 no 2_555
H9A C1A 3.5037 no 16_554
H9A C2A 3.2121 no 16_554
H9A C3A 3.3358 no 16_554
H9A H2A 3.4497 no 16_554
H9A H8 2.5193 no 16_555
H9A H17 3.2034 no 16_555
H10A O2 3.4697 no 2_555
H10A C5 3.0006 no 2_555
H10A C6 3.0056 no 2_555
H10A C7 3.2315 no 2_555
H10A C8 3.4834 no 2_555
H10A C18 3.4910 no 2_555
H10A C19 3.2740 no 2_555
H10A C3A 3.2568 no 2_555
H10A C4A 3.5100 no 2_555
H10A H5 3.3768 no 2_555
H10A H8 3.3360 no 16_555
H5 O1 2.3528 no 1_556
H5 C17 3.2822 no 1_556
H5 C18 3.0002 no 1_556
H5 H10A 3.3768 no 6_544
H5 H17 2.7847 no 1_556
H8 S1 3.2661 no 1_554
H8 S2 3.2124 no 16_554
H8 O2 3.0461 no 11_454
H8 C9 3.1575 no 16_554
H8 C2A 3.2877 no 1_554
H8 C9A 3.0511 no 16_554
H8 C10A 3.4615 no 16_554
H8 H9 2.8068 no 16_554
H8 H2A 2.7871 no 1_554
H8 H9A 2.5193 no 16_554
H8 H10A 3.3360 no 16_554
H13 S1 3.2444 no 2_555
H13 C1 2.9735 no 2_555
H13 C2 2.8783 no 2_555
H13 C3 2.9557 no 2_555
H13 C4 3.1024 no 2_555
H13 S1A 3.0516 no 2_555
H13 C1A 3.1431 no 2_555
H13 C2A 3.2117 no 2_555
H13 C3A 3.1024 no 2_555
H13 C4A 2.9557 no 2_555
H13 H1 3.4574 no 2_555
H13 H2 3.3096 no 2_555
H13 H16 3.5064 no 1_556
H16 C10 3.4751 no 16_554
H16 C11 2.9696 no 16_554
H16 C12 3.0105 no 16_554
H16 C13 3.4798 no 16_554
H16 C16 3.3661 no 16_554
H16 C10A 3.5463 no 16_554
H16 C11A 3.0105 no 16_554
H16 C12A 2.9696 no 16_554
H16 H13 3.5064 no 1_554
H17 S2 3.4426 no 16_554
H17 C5 3.2144 no 1_554
H17 C9 2.9794 no 16_554
H17 C10 3.3234 no 16_554
H17 S2A 3.3944 no 16_554
H17 C9A 3.0702 no 16_554
H17 C10A 3.4700 no 16_554
H17 H9 3.0891 no 16_554
H17 H9A 3.2034 no 16_554
H17 H5 2.7847 no 1_554
H20 O1 2.4823 no 1_556
H20 C1 3.1943 no 2_555
H20 C2 3.3833 no 2_555
H20 C18 3.4613 no 1_556
H20 S1A 3.3272 no 2_555
H20 C1A 3.5069 no 2_555
H20 H1 2.9457 no 2_555
H20 H2 3.2975 no 2_555
H20 H2 3.2691 no 3_555
H20 H1A 3.4599 no 2_555

loop_
_geom_torsion_atom_site_label_1
_geom_torsion_atom_site_label_2
_geom_torsion_atom_site_label_3
_geom_torsion_atom_site_label_4
_geom_torsion
_geom_torsion_publ_flag
C1 S1 C4 C3 -0.2(4) no
C1 S1 C4 C5 179.2(4) no
C4 S1 C1 C2 0.2(6) no
C9 S2 C12 C11 -0.9(4) no
C9 S2 C12 C13 177.3(4) no
C12 S2 C9 C10 -0.1(7) no
S1 C1 C2 C3 -0.1(13) no
C1 C2 C3 C4 -0.1(12) no
C1 C2 C3 C8 177.9(7) no
C2 C3 C4 S1 0.2(7) no
C2 C3 C4 C5 -179.3(7) no
C2 C3 C8 C7 179.0(8) no
C4 C3 C8 C7 -3.2(5) no
C8 C3 C4 S1 -178.0(3) no
C8 C3 C4 C5 2.6(5) no
S1 C4 C5 C6 -178.6(3) no
C3 C4 C5 C6 0.8(5) no
C4 C5 C6 C7 -3.4(5) no
C4 C5 C6 C20 179.1(3) no
C6 C5 C3A C2A -173.6(3) no
C6 C5 C3A C4A 0.8(5) no
C3A C5 C6 C7 -3.4(5) no
C3A C5 C6 C20 179.1(3) no
C5 C6 C7 C8 2.8(5) no
C5 C6 C7 C17 -175.0(3) no
C5 C6 C20 C14 -132.8(3) no
C5 C6 C20 C19 117.0(3) no
C7 C6 C20 C14 49.6(4) no
C7 C6 C20 C19 -60.7(3) no
C20 C6 C7 C8 -179.4(3) no
C20 C6 C7 C17 2.7(4) no
C6 C7 C8 C3 0.6(5) no
C6 C7 C8 C4A 0.6(5) no
C6 C7 C17 C15 -53.1(4) no
C6 C7 C17 C18 56.2(4) no
C8 C7 C17 C15 129.1(3) no
C8 C7 C17 C18 -121.6(3) no
C17 C7 C8 C3 178.2(3) no
C17 C7 C8 C4A 178.2(3) no
C7 C8 C4A S1A 174.5(3) no
C7 C8 C4A C3A -3.2(5) no
S2 C9 C10 C11 1.0(13) no
C9 C10 C11 C12 -1.6(11) no
C9 C10 C11 C16 179.6(7) no
C10 C11 C12 S2 1.6(7) no
C10 C11 C12 C13 -176.7(6) no
C10 C11 C16 C15 177.0(8) no
C12 C11 C16 C15 -1.7(5) no
C16 C11 C12 S2 -179.5(3) no
C16 C11 C12 C13 2.2(5) no
S2 C12 C13 C14 -178.7(3) no
C11 C12 C13 C14 -0.6(5) no
C12 C13 C14 C15 -1.5(5) no
C12 C13 C14 C20 174.0(3) no
C14 C13 C11A C10A -173.7(3) no
C14 C13 C11A C12A -0.6(5) no
C11A C13 C14 C15 -1.5(5) no
C11A C13 C14 C20 174.0(3) no
C13 C14 C15 C16 2.1(5) no
C13 C14 C15 C17 177.8(3) no
C13 C14 C20 C6 132.0(3) no
C13 C14 C20 C19 -118.2(4) no
C15 C14 C20 C6 -52.2(4) no
C15 C14 C20 C19 57.6(4) no
C20 C14 C15 C16 -173.9(3) no
C20 C14 C15 C17 1.9(4) no
C14 C15 C16 C11 -0.4(5) no
C14 C15 C16 C12A -0.4(5) no
C14 C15 C17 C7 50.3(4) no
C14 C15 C17 C18 -60.6(4) no
C16 C15 C17 C7 -134.0(3) no
C16 C15 C17 C18 115.0(4) no
C17 C15 C16 C11 -175.7(3) no
C17 C15 C16 C12A -175.7(3) no
C15 C16 C12A S2A 176.1(3) no
C15 C16 C12A C11A -1.7(5) no
C7 C17 C18 O1 126.8(4) no
C7 C17 C18 C19 -55.1(3) no
C15 C17 C18 O1 -119.4(4) no
C15 C17 C18 C19 58.7(3) no
O1 C18 C19 O2 -4.3(5) no
O1 C18 C19 C20 176.7(3) no
C17 C18 C19 O2 177.5(3) no
C17 C18 C19 C20 -1.5(4) no
O2 C19 C20 C6 -120.9(4) no
O2 C19 C20 C14 125.1(4) no
C18 C19 C20 C6 58.0(3) no
C18 C19 C20 C14 -55.9(3) no
C1A S1A C4A C8 -178.7(5) no
C1A S1A C4A C3A -0.9(6) no
C4A S1A C1A C2A 1.7(9) no
S1A C1A C2A C3A -2.0(18) no
C1A C2A C3A C5 176.2(9) no
C1A C2A C3A C4A 1.3(16) no
C5 C3A C4A C8 2.6(5) no
C5 C3A C4A S1A -175.4(3) no
C2A C3A C4A C8 177.9(8) no
C2A C3A C4A S1A -0.0(9) no
C9A S2A C12A C16 -177.9(6) no
C9A S2A C12A C11A -0.1(6) no
C12A S2A C9A C10A 1.3(9) no
S2A C9A C10A C11A -2.3(19) no
C9A C10A C11A C13 176.1(10) no
C9A C10A C11A C12A 2.2(17) no
C13 C11A C12A C16 2.2(5) no
C13 C11A C12A S2A -175.7(3) no
C10A C11A C12A C16 176.8(8) no
C10A C11A C12A S2A -1.1(9) no
